data_7109557
loop_
_publ_author_name
'Olga Ekkert'
'Ottmar Tuschewitzki'
'Constantin G. Daniliuc'
'Gerald Kehr'
'Gerhard Erker'

_publ_section_title
;
 Reaction of strongly electrophilic alkenylboranes with phosphanylalkynes:
 rare examples of intermolecular 1,1-alkenylboration reactions
;
_journal_name_full Chem.Commun.
_journal_page_first 6992
_journal_paper_doi 10.1039/c3cc43294g
_journal_volume 49
_journal_year 2013
_chemical_formula_sum 'C41.5 H25 B Cl F10 P'
_chemical_formula_weight 790.84
_chemical_name_systematic
; 
 ? 
;
_space_group_IT_number 14
_symmetry_cell_setting monoclinic
_symmetry_space_group_name_Hall '-P 2yn'
_symmetry_space_group_name_H-M 'P 1 21/n 1'
_atom_sites_solution_hydrogens geom
_atom_sites_solution_primary direct
_atom_sites_solution_secondary difmap
_audit_creation_method SHELXL-97
_cell_angle_alpha 90.00
_cell_angle_beta 106.575(2)
_cell_angle_gamma 90.00
_cell_formula_units_Z 4
_cell_length_a 13.8469(4)
_cell_length_b 18.4534(4)
_cell_length_c 14.8031(7)
_cell_measurement_reflns_used 6055
_cell_measurement_temperature 223(2)
_cell_measurement_theta_max 68.25
_cell_measurement_theta_min 0.88
_cell_volume 3625.3(2)
_computing_cell_refinement 'Collect (Nonius B.V., 1998)'
_computing_data_collection 'Collect (Nonius B.V., 1998)'
_computing_data_reduction 'Denzo-SMN (Otwinowski & Minor, 1997)'
_computing_molecular_graphics 'XP (BrukerAXS, 2000)'
_computing_publication_material 'SHELXL-97 (Sheldrick, 1997)'
_computing_structure_refinement 'SHELXL-97 (Sheldrick, 1997)'
_computing_structure_solution 'SHELXS-97 (Sheldrick, 1990)'
_diffrn_ambient_temperature 223(2)
_diffrn_measured_fraction_theta_full 0.970
_diffrn_measured_fraction_theta_max 0.970
_diffrn_measurement_device_type 'Nonius KappaCCD APEXII'
_diffrn_measurement_method '\w and \f scans'
_diffrn_radiation_monochromator graphite
_diffrn_radiation_source 'fine-focus sealed tube'
_diffrn_radiation_type CuK\a
_diffrn_radiation_wavelength 1.54178
_diffrn_reflns_av_R_equivalents 0.043
_diffrn_reflns_av_sigmaI/netI 0.0271
_diffrn_reflns_limit_h_max 16
_diffrn_reflns_limit_h_min 0
_diffrn_reflns_limit_k_max 21
_diffrn_reflns_limit_k_min 0
_diffrn_reflns_limit_l_max 16
_diffrn_reflns_limit_l_min -17
_diffrn_reflns_number 27693
_diffrn_reflns_theta_full 67.01
_diffrn_reflns_theta_max 67.01
_diffrn_reflns_theta_min 3.93
_exptl_absorpt_coefficient_mu 2.084
_exptl_absorpt_correction_T_max 0.9030
_exptl_absorpt_correction_T_min 0.6030
_exptl_absorpt_correction_type multi-scan
_exptl_absorpt_process_details 'Denzo (Otwinowski, Borek, Majewski & Minor, 2003)'
_exptl_crystal_colour colourless
_exptl_crystal_density_diffrn 1.449
_exptl_crystal_density_method 'not measured'
_exptl_crystal_description plate
_exptl_crystal_F_000 1604
_exptl_crystal_size_max 0.27
_exptl_crystal_size_mid 0.12
_exptl_crystal_size_min 0.05
_platon_squeeze_details
;
 A disordered half dichloromethane molecule was found in the asymmetrical 
 unit and could not be satisfactorily refined. The program SQUEEZE (A. L.
 Spek J. Appl. Cryst., 2003, 36, 7-13) was therefore used to remove 
 mathematically the effect of the solvent.
 The quoted formula and derived parameters are based on one half molecule
 of dichloromethane per asymmetric unit.  
;
_refine_diff_density_max 0.245
_refine_diff_density_min -0.269
_refine_diff_density_rms 0.033
_refine_ls_extinction_method none
_refine_ls_goodness_of_fit_ref 1.068
_refine_ls_hydrogen_treatment constr
_refine_ls_matrix_type full
_refine_ls_number_parameters 479
_refine_ls_number_reflns 6278
_refine_ls_number_restraints 0
_refine_ls_restrained_S_all 1.068
_refine_ls_R_factor_all 0.0478
_refine_ls_R_factor_gt 0.0405
_refine_ls_shift/su_max 0.001
_refine_ls_shift/su_mean 0.000
_refine_ls_structure_factor_coef Fsqd
_refine_ls_weighting_details 'calc w=1/[\s^2^(Fo^2^)+(0.0412P)^2^+1.2492P] where P=(Fo^2^+2Fc^2^)/3'
_refine_ls_weighting_scheme calc
_refine_ls_wR_factor_gt 0.0999
_refine_ls_wR_factor_ref 0.1038
_reflns_number_gt 5284
_reflns_number_total 6278
_reflns_threshold_expression >2sigma(I)
_cod_data_source_file c3cc43294g.txt
_cod_data_source_block erk7077
_cod_original_sg_symbol_H-M P21/n
_cod_original_formula_sum 'C41.50 H25 B Cl F10 P'
_cod_database_code 7109557

loop_
_symmetry_equiv_pos_as_xyz
'x, y, z'
'-x+1/2, y+1/2, -z+1/2'
'-x, -y, -z'
'x-1/2, -y-1/2, z-1/2'

loop_
_atom_site_label
_atom_site_type_symbol
_atom_site_fract_x
_atom_site_fract_y
_atom_site_fract_z
_atom_site_U_iso_or_equiv
_atom_site_adp_type
_atom_site_occupancy
_atom_site_symmetry_multiplicity
_atom_site_calc_flag
_atom_site_refinement_flags
P1 P 0.75594(3) 0.11656(2) 0.11764(3) 0.04260(13) Uani 1 1 d .
B1 B 0.63478(15) 0.17801(11) 0.04920(15) 0.0442(5) Uani 1 1 d .
C1 C 0.72645(13) 0.23505(9) 0.05253(13) 0.0438(4) Uani 1 1 d .
C2 C 0.81362(13) 0.19894(9) 0.09542(12) 0.0435(4) Uani 1 1 d .
C3 C 0.92071(13) 0.21761(9) 0.11027(13) 0.0432(4) Uani 1 1 d .
C4 C 0.95275(14) 0.24912(11) 0.03890(14) 0.0519(5) Uani 1 1 d .
H4 H 0.9057 0.2581 -0.0198 0.062 Uiso 1 1 calc R
C5 C 1.05263(15) 0.26756(11) 0.05243(16) 0.0572(5) Uani 1 1 d .
H5 H 1.0722 0.2890 0.0028 0.069 Uiso 1 1 calc R
C6 C 1.12431(15) 0.25509(10) 0.13764(16) 0.0543(5) Uani 1 1 d .
C7 C 1.09300(15) 0.22190(11) 0.20806(15) 0.0563(5) Uani 1 1 d .
H7 H 1.1407 0.2119 0.2661 0.068 Uiso 1 1 calc R
C8 C 0.99320(14) 0.20292(10) 0.19544(14) 0.0516(5) Uani 1 1 d .
H8 H 0.9742 0.1800 0.2445 0.062 Uiso 1 1 calc R
C9 C 1.23301(17) 0.27630(15) 0.1517(2) 0.0779(7) Uani 1 1 d .
H9A H 1.2682 0.2768 0.2185 0.117 Uiso 1 1 calc R
H9B H 1.2359 0.3241 0.1254 0.117 Uiso 1 1 calc R
H9C H 1.2648 0.2415 0.1201 0.117 Uiso 1 1 calc R
C10 C 0.77306(14) 0.10222(10) 0.24204(13) 0.0478(4) Uani 1 1 d .
C11 C 0.78415(16) 0.16173(12) 0.30214(14) 0.0570(5) Uani 1 1 d .
H11 H 0.7877 0.2087 0.2788 0.068 Uiso 1 1 calc R
C12 C 0.78993(19) 0.15168(15) 0.39584(16) 0.0739(7) Uani 1 1 d .
H12 H 0.7973 0.1919 0.4362 0.089 Uiso 1 1 calc R
C13 C 0.7849(2) 0.08295(17) 0.43064(17) 0.0836(8) Uani 1 1 d .
H13 H 0.7895 0.0764 0.4947 0.100 Uiso 1 1 calc R
C14 C 0.77313(19) 0.02410(15) 0.37203(17) 0.0772(7) Uani 1 1 d .
H14 H 0.7691 -0.0226 0.3960 0.093 Uiso 1 1 calc R
C15 C 0.76710(15) 0.03303(12) 0.27757(15) 0.0581(5) Uani 1 1 d .
H15 H 0.7590 -0.0075 0.2376 0.070 Uiso 1 1 calc R
C16 C 0.79922(14) 0.03504(10) 0.07476(13) 0.0469(4) Uani 1 1 d .
C17 C 0.90139(16) 0.01902(12) 0.09846(16) 0.0621(5) Uani 1 1 d .
H17 H 0.9485 0.0509 0.1369 0.074 Uiso 1 1 calc R
C18 C 0.9336(2) -0.04366(13) 0.06559(19) 0.0763(7) Uani 1 1 d .
H18 H 1.0028 -0.0544 0.0816 0.092 Uiso 1 1 calc R
C19 C 0.8654(2) -0.09038(14) 0.0097(2) 0.0870(8) Uani 1 1 d .
H19 H 0.8877 -0.1328 -0.0131 0.104 Uiso 1 1 calc R
C20 C 0.7637(2) -0.07506(14) -0.0130(2) 0.0883(8) Uani 1 1 d .
H20 H 0.7169 -0.1075 -0.0507 0.106 Uiso 1 1 calc R
C21 C 0.73052(18) -0.01248(12) 0.01916(17) 0.0676(6) Uani 1 1 d .
H21 H 0.6612 -0.0022 0.0033 0.081 Uiso 1 1 calc R
C31 C 0.72102(14) 0.30640(9) 0.00996(13) 0.0464(4) Uani 1 1 d .
H31 H 0.7817 0.3316 0.0168 0.056 Uiso 1 1 calc R
C32 C 0.63539(14) 0.33867(10) -0.03832(13) 0.0467(4) Uani 1 1 d .
H32 H 0.5747 0.3154 -0.0394 0.056 Uiso 1 1 calc R
C33 C 0.62818(14) 0.40724(10) -0.08967(13) 0.0475(4) Uani 1 1 d .
C34 C 0.54229(16) 0.44986(11) -0.10629(16) 0.0632(6) Uani 1 1 d .
H34 H 0.4887 0.4347 -0.0836 0.076 Uiso 1 1 calc R
C35 C 0.5343(2) 0.51424(12) -0.1557(2) 0.0824(8) Uani 1 1 d .
H35 H 0.4760 0.5428 -0.1656 0.099 Uiso 1 1 calc R
C36 C 0.6110(2) 0.53636(13) -0.19032(19) 0.0863(9) Uani 1 1 d .
H36 H 0.6055 0.5802 -0.2238 0.104 Uiso 1 1 calc R
C37 C 0.6955(2) 0.49479(14) -0.17613(18) 0.0811(7) Uani 1 1 d .
H37 H 0.7479 0.5098 -0.2005 0.097 Uiso 1 1 calc R
C38 C 0.70440(18) 0.43063(12) -0.12617(17) 0.0652(6) Uani 1 1 d .
H38 H 0.7630 0.4025 -0.1168 0.078 Uiso 1 1 calc R
C41 C 0.56968(13) 0.18486(10) 0.12434(13) 0.0469(4) Uani 1 1 d .
F42 F 0.60374(10) 0.30864(6) 0.16222(9) 0.0688(3) Uani 1 1 d .
C42 C 0.56143(15) 0.24550(10) 0.17662(14) 0.0515(5) Uani 1 1 d .
F43 F 0.50577(12) 0.30605(8) 0.29382(10) 0.0842(4) Uani 1 1 d .
C43 C 0.51139(16) 0.24526(12) 0.24539(14) 0.0594(5) Uani 1 1 d .
F44 F 0.41611(11) 0.18262(9) 0.32889(10) 0.0851(4) Uani 1 1 d .
C44 C 0.46700(17) 0.18286(13) 0.26350(15) 0.0617(5) Uani 1 1 d .
F45 F 0.42905(12) 0.05973(8) 0.23179(11) 0.0847(4) Uani 1 1 d .
C45 C 0.47305(16) 0.12124(12) 0.21455(15) 0.0598(5) Uani 1 1 d .
F46 F 0.52846(10) 0.06081(6) 0.10139(9) 0.0657(3) Uani 1 1 d .
C46 C 0.52380(15) 0.12359(10) 0.14729(14) 0.0512(4) Uani 1 1 d .
C51 C 0.57100(14) 0.15404(9) -0.05653(13) 0.0449(4) Uani 1 1 d .
F52 F 0.41075(8) 0.18297(7) -0.03647(9) 0.0674(3) Uani 1 1 d .
C52 C 0.46660(14) 0.15800(10) -0.09151(14) 0.0494(4) Uani 1 1 d .
F53 F 0.31176(9) 0.14492(8) -0.20993(10) 0.0766(4) Uani 1 1 d .
C53 C 0.41288(15) 0.13888(11) -0.18193(15) 0.0569(5) Uani 1 1 d .
F54 F 0.41156(11) 0.09663(8) -0.33185(9) 0.0821(4) Uani 1 1 d .
C54 C 0.46291(17) 0.11479(11) -0.24358(14) 0.0588(5) Uani 1 1 d .
F55 F 0.61607(11) 0.08871(7) -0.27443(9) 0.0735(4) Uani 1 1 d .
C55 C 0.56571(17) 0.11066(10) -0.21417(14) 0.0550(5) Uani 1 1 d .
F56 F 0.71856(8) 0.12806(7) -0.10158(8) 0.0621(3) Uani 1 1 d .
C56 C 0.61697(14) 0.13101(10) -0.12369(13) 0.0482(4) Uani 1 1 d .

loop_
_atom_site_aniso_label
_atom_site_aniso_U_11
_atom_site_aniso_U_22
_atom_site_aniso_U_33
_atom_site_aniso_U_23
_atom_site_aniso_U_13
_atom_site_aniso_U_12
P1 0.0431(2) 0.0365(2) 0.0473(3) 0.00329(18) 0.01134(19) 0.00147(18)
B1 0.0427(11) 0.0375(10) 0.0508(11) 0.0018(9) 0.0109(9) 0.0037(8)
C1 0.0457(10) 0.0374(9) 0.0466(10) 0.0008(7) 0.0105(8) 0.0017(7)
C2 0.0458(10) 0.0390(9) 0.0448(10) 0.0017(7) 0.0113(8) 0.0013(7)
C3 0.0423(9) 0.0355(8) 0.0506(10) 0.0016(8) 0.0111(8) 0.0014(7)
C4 0.0465(10) 0.0545(11) 0.0542(11) 0.0110(9) 0.0133(9) 0.0042(9)
C5 0.0526(12) 0.0535(11) 0.0697(13) 0.0119(10) 0.0245(10) 0.0035(9)
C6 0.0462(11) 0.0425(10) 0.0746(14) -0.0012(9) 0.0181(10) 0.0002(8)
C7 0.0468(11) 0.0543(11) 0.0600(12) 0.0015(9) 0.0027(9) 0.0006(9)
C8 0.0499(11) 0.0483(10) 0.0529(11) 0.0069(8) 0.0089(9) -0.0003(8)
C9 0.0506(13) 0.0769(16) 0.1057(19) -0.0024(14) 0.0212(13) -0.0061(11)
C10 0.0427(10) 0.0490(10) 0.0501(10) 0.0059(8) 0.0106(8) 0.0000(8)
C11 0.0606(12) 0.0556(12) 0.0553(12) -0.0009(9) 0.0175(10) -0.0013(9)
C12 0.0790(16) 0.0882(18) 0.0545(13) -0.0111(12) 0.0190(11) -0.0094(13)
C13 0.0898(18) 0.110(2) 0.0493(13) 0.0109(14) 0.0174(12) -0.0205(16)
C14 0.0812(16) 0.0843(17) 0.0606(14) 0.0253(13) 0.0112(12) -0.0200(13)
C15 0.0553(12) 0.0560(12) 0.0595(12) 0.0101(10) 0.0109(10) -0.0088(9)
C16 0.0524(11) 0.0383(9) 0.0497(10) 0.0056(8) 0.0139(8) 0.0027(8)
C17 0.0575(12) 0.0531(12) 0.0736(14) -0.0036(10) 0.0154(10) 0.0068(10)
C18 0.0738(15) 0.0635(14) 0.0941(18) -0.0039(13) 0.0280(14) 0.0210(12)
C19 0.109(2) 0.0602(14) 0.0894(18) -0.0162(13) 0.0243(16) 0.0214(15)
C20 0.102(2) 0.0560(14) 0.0948(19) -0.0239(13) 0.0085(16) 0.0012(14)
C21 0.0661(14) 0.0495(12) 0.0802(15) -0.0082(11) 0.0093(12) 0.0012(10)
C31 0.0449(10) 0.0381(9) 0.0540(11) 0.0025(8) 0.0104(8) 0.0003(8)
C32 0.0471(10) 0.0400(9) 0.0513(10) 0.0000(8) 0.0114(8) -0.0016(8)
C33 0.0491(10) 0.0383(9) 0.0489(10) 0.0007(8) 0.0039(8) -0.0003(8)
C34 0.0523(12) 0.0486(11) 0.0762(14) 0.0044(10) -0.0016(10) 0.0022(9)
C35 0.0702(16) 0.0458(12) 0.105(2) 0.0137(12) -0.0170(14) 0.0069(11)
C36 0.099(2) 0.0502(13) 0.0837(17) 0.0222(12) -0.0166(15) -0.0158(14)
C37 0.0940(19) 0.0674(15) 0.0784(16) 0.0197(13) 0.0192(14) -0.0165(14)
C38 0.0687(14) 0.0529(12) 0.0755(14) 0.0114(10) 0.0227(11) 0.0001(10)
C41 0.0415(9) 0.0491(10) 0.0475(10) -0.0011(8) 0.0085(8) 0.0041(8)
F42 0.0835(9) 0.0465(6) 0.0799(8) -0.0094(6) 0.0291(7) -0.0008(6)
C42 0.0508(11) 0.0446(10) 0.0558(11) -0.0020(8) 0.0101(9) 0.0023(8)
F43 0.1091(11) 0.0727(9) 0.0756(9) -0.0185(7) 0.0344(8) 0.0173(8)
C43 0.0612(13) 0.0623(13) 0.0521(11) -0.0102(10) 0.0121(10) 0.0150(10)
F44 0.0952(10) 0.1056(11) 0.0690(8) -0.0009(7) 0.0468(8) 0.0102(8)
C44 0.0604(13) 0.0760(15) 0.0526(12) 0.0016(11) 0.0224(10) 0.0083(11)
F45 0.1002(10) 0.0791(9) 0.0910(10) 0.0021(7) 0.0535(8) -0.0215(8)
C45 0.0599(13) 0.0637(13) 0.0585(12) 0.0018(10) 0.0211(10) -0.0043(10)
F46 0.0802(8) 0.0502(6) 0.0759(8) -0.0112(6) 0.0371(7) -0.0136(6)
C46 0.0495(11) 0.0496(11) 0.0549(11) -0.0040(9) 0.0157(9) -0.0016(8)
C51 0.0475(10) 0.0350(9) 0.0507(10) 0.0024(8) 0.0117(8) 0.0003(7)
F52 0.0464(6) 0.0820(8) 0.0717(8) -0.0060(6) 0.0136(6) 0.0096(6)
C52 0.0477(10) 0.0426(10) 0.0565(11) 0.0001(8) 0.0125(9) 0.0008(8)
F53 0.0510(7) 0.0783(9) 0.0843(9) -0.0011(7) -0.0071(6) -0.0027(6)
C53 0.0501(11) 0.0479(11) 0.0630(13) 0.0042(9) 0.0005(10) -0.0019(9)
F54 0.0971(10) 0.0786(9) 0.0544(7) -0.0081(6) -0.0045(7) -0.0133(8)
C54 0.0721(14) 0.0456(11) 0.0484(11) -0.0006(9) 0.0004(10) -0.0070(10)
F55 0.0976(10) 0.0711(8) 0.0569(7) -0.0049(6) 0.0300(7) 0.0043(7)
C55 0.0733(14) 0.0427(10) 0.0504(11) 0.0013(8) 0.0199(10) 0.0029(9)
F56 0.0537(7) 0.0754(8) 0.0598(7) 0.0008(6) 0.0203(5) 0.0063(6)
C56 0.0482(10) 0.0434(10) 0.0521(11) 0.0034(8) 0.0131(8) 0.0025(8)

loop_
_atom_type_symbol
_atom_type_description
_atom_type_scat_dispersion_real
_atom_type_scat_dispersion_imag
_atom_type_scat_source
C C 0.0181 0.0091 'International Tables Vol C Tables 4.2.6.8 and 6.1.1.4'
H H 0.0000 0.0000 'International Tables Vol C Tables 4.2.6.8 and 6.1.1.4'
B B 0.0090 0.0039 'International Tables Vol C Tables 4.2.6.8 and 6.1.1.4'
F F 0.0727 0.0534 'International Tables Vol C Tables 4.2.6.8 and 6.1.1.4'
P P 0.2955 0.4335 'International Tables Vol C Tables 4.2.6.8 and 6.1.1.4'
Cl Cl 0.3639 0.7018 'International Tables Vol C Tables 4.2.6.8 and 6.1.1.4'

loop_
_geom_angle_atom_site_label_1
_geom_angle_atom_site_label_2
_geom_angle_atom_site_label_3
_geom_angle
C2 P1 C16 115.70(9)
C2 P1 C10 112.07(9)
C16 P1 C10 106.06(9)
C2 P1 B1 77.50(8)
C16 P1 B1 126.79(9)
C10 P1 B1 115.96(9)
C51 B1 C41 115.21(15)
C51 B1 C1 114.05(16)
C41 B1 C1 120.39(16)
C51 B1 P1 118.14(13)
C41 B1 P1 103.99(12)
C1 B1 P1 79.73(10)
C2 C1 C31 124.98(17)
C2 C1 B1 105.95(15)
C31 C1 B1 128.71(16)
C1 C2 C3 132.22(16)
C1 C2 P1 96.78(12)
C3 C2 P1 130.72(13)
C4 C3 C8 117.78(17)
C4 C3 C2 120.73(16)
C8 C3 C2 121.47(16)
C5 C4 C3 121.18(18)
C5 C4 H4 119.4
C3 C4 H4 119.4
C4 C5 C6 121.27(19)
C4 C5 H5 119.4
C6 C5 H5 119.4
C7 C6 C5 117.63(18)
C7 C6 C9 121.7(2)
C5 C6 C9 120.6(2)
C6 C7 C8 121.74(18)
C6 C7 H7 119.1
C8 C7 H7 119.1
C7 C8 C3 120.35(18)
C7 C8 H8 119.8
C3 C8 H8 119.8
C6 C9 H9A 109.5
C6 C9 H9B 109.5
H9A C9 H9B 109.5
C6 C9 H9C 109.5
H9A C9 H9C 109.5
H9B C9 H9C 109.5
C15 C10 C11 119.28(18)
C15 C10 P1 120.95(15)
C11 C10 P1 119.56(15)
C12 C11 C10 120.0(2)
C12 C11 H11 120.0
C10 C11 H11 120.0
C13 C12 C11 120.3(2)
C13 C12 H12 119.8
C11 C12 H12 119.8
C14 C13 C12 120.1(2)
C14 C13 H13 119.9
C12 C13 H13 119.9
C13 C14 C15 120.4(2)
C13 C14 H14 119.8
C15 C14 H14 119.8
C14 C15 C10 119.8(2)
C14 C15 H15 120.1
C10 C15 H15 120.1
C21 C16 C17 119.64(19)
C21 C16 P1 119.93(16)
C17 C16 P1 120.42(15)
C18 C17 C16 119.9(2)
C18 C17 H17 120.0
C16 C17 H17 120.0
C19 C18 C17 120.3(2)
C19 C18 H18 119.8
C17 C18 H18 119.8
C18 C19 C20 119.9(2)
C18 C19 H19 120.0
C20 C19 H19 120.0
C21 C20 C19 120.3(2)
C21 C20 H20 119.8
C19 C20 H20 119.8
C20 C21 C16 119.9(2)
C20 C21 H21 120.1
C16 C21 H21 120.1
C32 C31 C1 124.33(17)
C32 C31 H31 117.8
C1 C31 H31 117.8
C31 C32 C33 125.52(18)
C31 C32 H32 117.2
C33 C32 H32 117.2
C38 C33 C34 117.65(19)
C38 C33 C32 121.67(18)
C34 C33 C32 120.64(19)
C35 C34 C33 121.0(2)
C35 C34 H34 119.5
C33 C34 H34 119.5
C36 C35 C34 120.1(2)
C36 C35 H35 120.0
C34 C35 H35 120.0
C37 C36 C35 119.9(2)
C37 C36 H36 120.1
C35 C36 H36 120.1
C36 C37 C38 120.4(3)
C36 C37 H37 119.8
C38 C37 H37 119.8
C37 C38 C33 120.9(2)
C37 C38 H38 119.5
C33 C38 H38 119.5
C42 C41 C46 113.95(17)
C42 C41 B1 126.62(17)
C46 C41 B1 119.16(16)
F42 C42 C41 120.11(18)
F42 C42 C43 116.75(17)
C41 C42 C43 123.15(19)
F43 C43 C44 120.02(19)
F43 C43 C42 120.4(2)
C44 C43 C42 119.60(19)
F44 C44 C45 120.1(2)
F44 C44 C43 119.9(2)
C45 C44 C43 119.92(19)
F45 C45 C44 120.16(19)
F45 C45 C46 121.11(19)
C44 C45 C46 118.7(2)
F46 C46 C45 116.38(17)
F46 C46 C41 118.96(17)
C45 C46 C41 124.65(19)
C56 C51 C52 112.88(17)
C56 C51 B1 122.56(16)
C52 C51 B1 124.47(17)
F52 C52 C53 115.38(17)
F52 C52 C51 120.33(17)
C53 C52 C51 124.28(19)
F53 C53 C54 120.10(18)
F53 C53 C52 120.2(2)
C54 C53 C52 119.68(19)
F54 C54 C55 120.8(2)
F54 C54 C53 120.2(2)
C55 C54 C53 119.03(18)
F55 C55 C54 119.77(18)
F55 C55 C56 120.49(19)
C54 C55 C56 119.71(19)
F56 C56 C55 115.90(17)
F56 C56 C51 119.74(16)
C55 C56 C51 124.36(18)

loop_
_geom_bond_atom_site_label_1
_geom_bond_atom_site_label_2
_geom_bond_distance
P1 C2 1.7908(18)
P1 C16 1.8006(19)
P1 C10 1.8079(19)
P1 B1 2.039(2)
B1 C51 1.624(3)
B1 C41 1.624(3)
B1 C1 1.639(3)
C1 C2 1.366(2)
C1 C31 1.452(2)
C2 C3 1.476(2)
C3 C4 1.385(3)
C3 C8 1.396(3)
C4 C5 1.382(3)
C4 H4 0.9400
C5 C6 1.384(3)
C5 H5 0.9400
C6 C7 1.381(3)
C6 C9 1.511(3)
C7 C8 1.386(3)
C7 H7 0.9400
C8 H8 0.9400
C9 H9A 0.9700
C9 H9B 0.9700
C9 H9C 0.9700
C10 C15 1.392(3)
C10 C11 1.394(3)
C11 C12 1.379(3)
C11 H11 0.9400
C12 C13 1.378(4)
C12 H12 0.9400
C13 C14 1.370(4)
C13 H13 0.9400
C14 C15 1.387(3)
C14 H14 0.9400
C15 H15 0.9400
C16 C21 1.380(3)
C16 C17 1.389(3)
C17 C18 1.378(3)
C17 H17 0.9400
C18 C19 1.369(4)
C18 H18 0.9400
C19 C20 1.380(4)
C19 H19 0.9400
C20 C21 1.377(3)
C20 H20 0.9400
C21 H21 0.9400
C31 C32 1.337(3)
C31 H31 0.9400
C32 C33 1.465(3)
C32 H32 0.9400
C33 C38 1.385(3)
C33 C34 1.388(3)
C34 C35 1.383(3)
C34 H34 0.9400
C35 C36 1.366(4)
C35 H35 0.9400
C36 C37 1.364(4)
C36 H36 0.9400
C37 C38 1.383(3)
C37 H37 0.9400
C38 H38 0.9400
C41 C42 1.384(3)
C41 C46 1.386(3)
F42 C42 1.348(2)
C42 C43 1.385(3)
F43 C43 1.346(2)
C43 C44 1.367(3)
F44 C44 1.350(2)
C44 C45 1.364(3)
F45 C45 1.347(2)
C45 C46 1.373(3)
F46 C46 1.354(2)
C51 C56 1.391(3)
C51 C52 1.392(3)
F52 C52 1.354(2)
C52 C53 1.379(3)
F53 C53 1.347(2)
C53 C54 1.368(3)
F54 C54 1.340(2)
C54 C55 1.367(3)
F55 C55 1.342(2)
C55 C56 1.377(3)
F56 C56 1.351(2)

loop_
_geom_torsion_atom_site_label_1
_geom_torsion_atom_site_label_2
_geom_torsion_atom_site_label_3
_geom_torsion_atom_site_label_4
_geom_torsion
C2 P1 B1 C51 110.73(15)
C16 P1 B1 C51 -2.15(19)
C10 P1 B1 C51 -140.61(14)
C2 P1 B1 C41 -120.15(13)
C16 P1 B1 C41 126.97(13)
C10 P1 B1 C41 -11.49(15)
C2 P1 B1 C1 -1.16(10)
C16 P1 B1 C1 -114.04(12)
C10 P1 B1 C1 107.50(11)
C51 B1 C1 C2 -114.81(17)
C41 B1 C1 C2 101.83(19)
P1 B1 C1 C2 1.54(13)
C51 B1 C1 C31 58.5(2)
C41 B1 C1 C31 -84.9(2)
P1 B1 C1 C31 174.82(18)
C31 C1 C2 C3 -1.0(3)
B1 C1 C2 C3 172.59(19)
C31 C1 C2 P1 -175.34(16)
B1 C1 C2 P1 -1.74(15)
C16 P1 C2 C1 126.42(12)
C10 P1 C2 C1 -111.82(12)
B1 P1 C2 C1 1.38(12)
C16 P1 C2 C3 -48.04(19)
C10 P1 C2 C3 73.72(19)
B1 P1 C2 C3 -173.08(19)
C1 C2 C3 C4 -42.4(3)
P1 C2 C3 C4 130.11(18)
C1 C2 C3 C8 138.9(2)
P1 C2 C3 C8 -48.5(3)
C8 C3 C4 C5 -2.0(3)
C2 C3 C4 C5 179.26(18)
C3 C4 C5 C6 0.1(3)
C4 C5 C6 C7 1.6(3)
C4 C5 C6 C9 -179.3(2)
C5 C6 C7 C8 -1.4(3)
C9 C6 C7 C8 179.5(2)
C6 C7 C8 C3 -0.5(3)
C4 C3 C8 C7 2.2(3)
C2 C3 C8 C7 -179.09(18)
C2 P1 C10 C15 -157.12(16)
C16 P1 C10 C15 -29.99(18)
B1 P1 C10 C15 116.46(17)
C2 P1 C10 C11 28.18(19)
C16 P1 C10 C11 155.31(16)
B1 P1 C10 C11 -58.24(18)
C15 C10 C11 C12 0.5(3)
P1 C10 C11 C12 175.30(17)
C10 C11 C12 C13 0.1(4)
C11 C12 C13 C14 -0.6(4)
C12 C13 C14 C15 0.6(4)
C13 C14 C15 C10 0.0(4)
C11 C10 C15 C14 -0.6(3)
P1 C10 C15 C14 -175.28(17)
C2 P1 C16 C21 -128.03(17)
C10 P1 C16 C21 107.05(18)
B1 P1 C16 C21 -34.6(2)
C2 P1 C16 C17 52.97(19)
C10 P1 C16 C17 -71.95(18)
B1 P1 C16 C17 146.40(16)
C21 C16 C17 C18 0.7(3)
P1 C16 C17 C18 179.72(19)
C16 C17 C18 C19 -0.1(4)
C17 C18 C19 C20 -0.7(4)
C18 C19 C20 C21 0.9(5)
C19 C20 C21 C16 -0.2(4)
C17 C16 C21 C20 -0.5(4)
P1 C16 C21 C20 -179.5(2)
C2 C1 C31 C32 174.41(19)
B1 C1 C31 C32 2.3(3)
C1 C31 C32 C33 -173.70(18)
C31 C32 C33 C38 27.2(3)
C31 C32 C33 C34 -155.1(2)
C38 C33 C34 C35 -1.4(3)
C32 C33 C34 C35 -179.2(2)
C33 C34 C35 C36 0.9(4)
C34 C35 C36 C37 0.1(4)
C35 C36 C37 C38 -0.6(4)
C36 C37 C38 C33 0.1(4)
C34 C33 C38 C37 0.9(3)
C32 C33 C38 C37 178.7(2)
C51 B1 C41 C42 -123.1(2)
C1 B1 C41 C42 19.9(3)
P1 B1 C41 C42 106.04(18)
C51 B1 C41 C46 63.3(2)
C1 B1 C41 C46 -153.72(17)
P1 B1 C41 C46 -67.55(19)
C46 C41 C42 F42 179.23(17)
B1 C41 C42 F42 5.4(3)
C46 C41 C42 C43 -0.3(3)
B1 C41 C42 C43 -174.21(18)
F42 C42 C43 F43 0.5(3)
C41 C42 C43 F43 -179.89(18)
F42 C42 C43 C44 -179.89(18)
C41 C42 C43 C44 -0.3(3)
F43 C43 C44 F44 1.1(3)
C42 C43 C44 F44 -178.47(18)
F43 C43 C44 C45 -179.79(19)
C42 C43 C44 C45 0.6(3)
F44 C44 C45 F45 -0.6(3)
C43 C44 C45 F45 -179.7(2)
F44 C44 C45 C46 178.83(19)
C43 C44 C45 C46 -0.3(3)
F45 C45 C46 F46 -1.2(3)
C44 C45 C46 F46 179.37(19)
F45 C45 C46 C41 178.96(19)
C44 C45 C46 C41 -0.4(3)
C42 C41 C46 F46 -179.08(16)
B1 C41 C46 F46 -4.7(3)
C42 C41 C46 C45 0.7(3)
B1 C41 C46 C45 175.10(19)
C41 B1 C51 C56 -166.18(16)
C1 B1 C51 C56 48.5(2)
P1 B1 C51 C56 -42.5(2)
C41 B1 C51 C52 17.6(2)
C1 B1 C51 C52 -127.70(18)
P1 B1 C51 C52 141.31(16)
C56 C51 C52 F52 -176.70(16)
B1 C51 C52 F52 -0.2(3)
C56 C51 C52 C53 2.2(3)
B1 C51 C52 C53 178.71(18)
F52 C52 C53 F53 -0.6(3)
C51 C52 C53 F53 -179.58(17)
F52 C52 C53 C54 178.34(17)
C51 C52 C53 C54 -0.6(3)
F53 C53 C54 F54 -0.5(3)
C52 C53 C54 F54 -179.45(18)
F53 C53 C54 C55 178.54(18)
C52 C53 C54 C55 -0.4(3)
F54 C54 C55 F55 0.5(3)
C53 C54 C55 F55 -178.49(18)
F54 C54 C55 C56 178.69(18)
C53 C54 C55 C56 -0.3(3)
F55 C55 C56 F56 0.8(3)
C54 C55 C56 F56 -177.40(17)
F55 C55 C56 C51 -179.63(17)
C54 C55 C56 C51 2.2(3)
C52 C51 C56 F56 176.59(16)
B1 C51 C56 F56 0.0(3)
C52 C51 C56 C55 -3.0(3)
B1 C51 C56 C55 -179.60(17)

loop_
_platon_squeeze_void_nr
_platon_squeeze_void_average_x
_platon_squeeze_void_average_y
_platon_squeeze_void_average_z
_platon_squeeze_void_volume
_platon_squeeze_void_count_electrons
_platon_squeeze_void_content
1 0.000 0.500 0.000 91 30 ' '
2 0.500 1.000 0.500 91 30 ' '
